data_2201654
loop_
_publ_author_name
'Guido Kickelbick'
'Frank St\"ohr'
'Ulrich Schubert'

_publ_section_title
;
 Chloromethyl(\h^4^-norbornadiene)platinum(II), an unsymmetrical
 substituted precursor for Pt^II^ complexes
;
_journal_issue 8
_journal_name_full 'Acta Crystallographica Section E'
_journal_page_first m387
_journal_page_last m388
_journal_paper_doi 10.1107/S1600536802011509
_journal_volume 58
_journal_year 2002
_chemical_formula_iupac '[Pt Cl (C H3) (C7 H8)]'
_chemical_formula_moiety 'C8 H11 Cl Pt'
_chemical_formula_sum 'C8 H11 Cl Pt'
_chemical_formula_weight 337.72
_chemical_name_systematic
;
 ?
;
_space_group_IT_number 15
_symmetry_cell_setting monoclinic
_symmetry_space_group_name_Hall '-C 2yc'
_symmetry_space_group_name_H-M 'C 1 2/c 1'
_atom_sites_solution_hydrogens geom
_atom_sites_solution_primary direct
_atom_sites_solution_secondary difmap
_audit_creation_method SHELXL-97
_cell_angle_alpha 90.00
_cell_angle_beta 120.6360(10)
_cell_angle_gamma 90.00
_cell_formula_units_Z 8
_cell_length_a 13.0526(7)
_cell_length_b 11.8020(6)
_cell_length_c 12.6014(6)
_cell_measurement_reflns_used 4347
_cell_measurement_temperature 213(2)
_cell_measurement_theta_max 28.285
_cell_measurement_theta_min 2.503
_cell_volume 1670.26(15)
_computing_cell_refinement 'SAINT (Bruker, 1997)'
_computing_data_collection 'SMART (Bruker, 1997)'
_computing_data_reduction SAINT
_computing_molecular_graphics 'SHELXTL (Bruker, 1998)'
_computing_publication_material SHELXL97
_computing_structure_refinement 'SHELXL97 (Sheldrick, 1997)'
_computing_structure_solution 'SHELXS97 (Sheldrick, 1997)'
_diffrn_ambient_temperature 213(2)
_diffrn_measured_fraction_theta_full 0.991
_diffrn_measured_fraction_theta_max 0.991
_diffrn_measurement_device_type 'Bruker SMART CCD area-detector'
_diffrn_measurement_method \w
_diffrn_radiation_monochromator graphite
_diffrn_radiation_source 'fine-focus sealed tube'
_diffrn_radiation_type MoK\a
_diffrn_radiation_wavelength 0.71073
_diffrn_reflns_av_R_equivalents 0.0359
_diffrn_reflns_av_sigmaI/netI 0.0257
_diffrn_reflns_limit_h_max 17
_diffrn_reflns_limit_h_min -17
_diffrn_reflns_limit_k_max 13
_diffrn_reflns_limit_k_min -15
_diffrn_reflns_limit_l_max 12
_diffrn_reflns_limit_l_min -16
_diffrn_reflns_number 5677
_diffrn_reflns_theta_full 28.29
_diffrn_reflns_theta_max 28.29
_diffrn_reflns_theta_min 2.50
_diffrn_standards_decay_% none
_exptl_absorpt_coefficient_mu 17.039
_exptl_absorpt_correction_T_max 0.2806
_exptl_absorpt_correction_T_min 0.0409
_exptl_absorpt_correction_type multi-scan
_exptl_absorpt_process_details '(SADABS; Sheldrick, 1996)'
_exptl_crystal_colour colorless
_exptl_crystal_density_diffrn 2.662
_exptl_crystal_density_method 'not measured'
_exptl_crystal_description prism
_exptl_crystal_F_000 1208
_exptl_crystal_size_max 0.52
_exptl_crystal_size_mid 0.16
_exptl_crystal_size_min 0.10
_refine_diff_density_max 1.723
_refine_diff_density_min -1.653
_refine_ls_extinction_coef 0.00090(9)
_refine_ls_extinction_expression Fc^*^=kFc[1+0.001xFc^2^\l^3^/sin(2\q)]^-1/4^
_refine_ls_extinction_method SHELXL97
_refine_ls_goodness_of_fit_ref 1.070
_refine_ls_hydrogen_treatment constr
_refine_ls_matrix_type full
_refine_ls_number_parameters 92
_refine_ls_number_reflns 2062
_refine_ls_number_restraints 0
_refine_ls_restrained_S_all 1.070
_refine_ls_R_factor_all 0.0293
_refine_ls_R_factor_gt 0.0271
_refine_ls_shift/su_max 0.001
_refine_ls_shift/su_mean 0.000
_refine_ls_structure_factor_coef Fsqd
_refine_ls_weighting_details 'calc w = 1/[\s^2^(Fo^2^)+(0.0471P)^2^+3.7959P] where P = (Fo^2^+2Fc^2^)/3'
_refine_ls_weighting_scheme calc
_refine_ls_wR_factor_gt 0.0716
_refine_ls_wR_factor_ref 0.0731
_reflns_number_gt 1910
_reflns_number_total 2062
_reflns_threshold_expression I>2\s(I)
_cod_data_source_file wn6105.cif
_cod_data_source_block I
_cod_depositor_comments
;
The following automatic conversions were performed:
'_geom_bond_publ_flag' value 'Y' changed to 'y' according to
'/home/saulius/struct/CIF-dictionaries/cif_core.dic' dictionary named
'cif_core.dic' version 2.4.1 from 2010-06-29 (6 times).

Automatic conversion script
Id: cif_fix_enum 1527 2010-12-29 10:47:43Z saulius 

The following automatic conversions were performed:

'_geom_bond_publ_flag' value 'Y' changed to 'y' according to
/home/saulius/struct/CIF-dictionaries/cif_core.dic dictionary named
'cif_core.dic' version 2.4.1 from 2010-06-29 (6
times).

'_geom_angle_publ_flag' value 'Y' changed to 'y' according
to /home/saulius/struct/CIF-dictionaries/cif_core.dic dictionary
named 'cif_core.dic' version 2.4.1 from 2010-06-29 (5 times).

Automatic conversion script
Id: cif_fix_values 1715 2011-07-08 13:25:40Z adriana 
;
_cod_original_cell_volume 1670.25(15)
_cod_original_sg_symbol_H-M 'C 2/c'
_cod_database_code 2201654
_cod_database_fobs_code 2201654

loop_
_symmetry_equiv_pos_as_xyz
'x, y, z'
'-x, y, -z+1/2'
'x+1/2, y+1/2, z'
'-x+1/2, y+1/2, -z+1/2'
'-x, -y, -z'
'x, -y, z-1/2'
'-x+1/2, -y+1/2, -z'
'x+1/2, -y+1/2, z-1/2'

loop_
_atom_site_label
_atom_site_fract_x
_atom_site_fract_y
_atom_site_fract_z
_atom_site_U_iso_or_equiv
_atom_site_adp_type
_atom_site_calc_flag
_atom_site_refinement_flags
_atom_site_occupancy
_atom_site_disorder_assembly
_atom_site_disorder_group
_atom_site_type_symbol
Pt 0.150494(14) 0.887511(14) 0.041500(14) 0.02515(11) Uani d . 1 . . Pt
Cl1 0.1274(3) 0.7905(2) 0.1812(2) 0.0537(6) Uani d P 0.50 . . Cl
C1A 0.1274(3) 0.7905(2) 0.1812(2) 0.0537(6) Uani d P 0.50 . . C
C1 0.2707(6) 1.0922(5) 0.0605(6) 0.0409(12) Uani d . 1 . . C
H1 0.2576 1.1720 0.0749 0.049 Uiso calc R 1 . . H
C2 0.2927(6) 1.0055(5) 0.1608(6) 0.0460(13) Uani d . 1 . . C
H2A 0.3095 1.0274 0.2440 0.055 Uiso calc R 1 . . H
Cl2 -0.03286(18) 0.8183(2) -0.10247(19) 0.0402(5) Uani d P 0.50 . . Cl
C2A -0.03286(18) 0.8183(2) -0.10247(19) 0.0402(5) Uani d P 0.50 . . C
C3 0.3441(5) 0.9121(5) 0.1394(6) 0.0416(12) Uani d . 1 . . C
H3A 0.4004 0.8611 0.2062 0.050 Uiso calc R 1 . . H
C4 0.3547(5) 0.9400(5) 0.0277(6) 0.0393(11) Uani d . 1 . . C
H4 0.4104 0.8936 0.0144 0.047 Uiso calc R 1 . . H
C5 0.2230(5) 0.9405(5) -0.0756(5) 0.0397(12) Uani d . 1 . . C
H5A 0.1951 0.9082 -0.1584 0.048 Uiso calc R 1 . . H
C6 0.1715(5) 1.0337(5) -0.0565(5) 0.0412(12) Uani d . 1 . . C
H6A 0.1034 1.0750 -0.1239 0.049 Uiso calc R 1 . . H
C7 0.3789(5) 1.0667(5) 0.0468(6) 0.0446(13) Uani d . 1 . . C
H7A 0.3743 1.1042 -0.0249 0.054 Uiso calc R 1 . . H
H7B 0.4548 1.0844 0.1215 0.054 Uiso calc R 1 . . H

loop_
_atom_site_aniso_label
_atom_site_aniso_U_11
_atom_site_aniso_U_22
_atom_site_aniso_U_33
_atom_site_aniso_U_12
_atom_site_aniso_U_13
_atom_site_aniso_U_23
Pt 0.02494(14) 0.02399(14) 0.02449(13) -0.00040(5) 0.01112(9) 0.00033(5)
Cl1 0.0684(16) 0.0515(14) 0.0388(11) 0.0018(12) 0.0257(11) 0.0060(10)
C1A 0.0684(16) 0.0515(14) 0.0388(11) 0.0018(12) 0.0257(11) 0.0060(10)
C1 0.052(3) 0.027(2) 0.051(3) -0.007(2) 0.032(3) -0.003(2)
C2 0.062(4) 0.037(3) 0.044(3) -0.012(3) 0.031(3) -0.009(2)
Cl2 0.0282(9) 0.0503(12) 0.0314(9) 0.0031(8) 0.0074(7) 0.0001(8)
C2A 0.0282(9) 0.0503(12) 0.0314(9) 0.0031(8) 0.0074(7) 0.0001(8)
C3 0.035(3) 0.039(3) 0.042(3) -0.002(2) 0.013(2) 0.006(2)
C4 0.033(2) 0.037(3) 0.052(3) 0.000(2) 0.025(2) -0.005(2)
C5 0.044(3) 0.044(3) 0.037(3) -0.008(2) 0.025(2) -0.008(2)
C6 0.035(3) 0.041(3) 0.042(3) 0.003(2) 0.015(2) 0.014(2)
C7 0.043(3) 0.033(3) 0.060(4) -0.008(2) 0.028(3) 0.004(3)

loop_
_atom_type_symbol
_atom_type_description
_atom_type_scat_dispersion_real
_atom_type_scat_dispersion_imag
_atom_type_scat_source
C C 0.0033 0.0016 'International Tables Vol C Tables 4.2.6.8 and 6.1.1.4'
H H 0.0000 0.0000 'International Tables Vol C Tables 4.2.6.8 and 6.1.1.4'
Cl Cl 0.1484 0.1585 'International Tables Vol C Tables 4.2.6.8 and 6.1.1.4'
Pt Pt -1.7033 8.3905 'International Tables Vol C Tables 4.2.6.8 and 6.1.1.4'

loop_
_geom_angle_atom_site_label_1
_geom_angle_atom_site_label_2
_geom_angle_atom_site_label_3
_geom_angle
_geom_angle_publ_flag
C2 Pt C3 36.9(2) ?
C2 Pt C5 77.1(2) y
C3 Pt C5 64.9(2) y
C2 Pt C6 65.5(2) y
C3 Pt C6 77.1(2) y
C5 Pt C6 36.1(2) ?
C2 Pt Cl1 101.04(17) ?
C3 Pt Cl1 101.71(18) ?
C5 Pt Cl1 160.35(18) ?
C6 Pt Cl1 159.54(18) ?
C2 Pt C2A 161.21(19) ?
C3 Pt C2A 158.48(19) ?
C5 Pt C2A 101.64(15) ?
C6 Pt C2A 102.23(16) ?
Cl1 Pt C2A 86.31(9) y
C2 C1 C7 99.5(5) ?
C2 C1 C6 101.6(4) ?
C7 C1 C6 100.2(5) ?
C3 C2 C1 106.0(5) ?
C3 C2 Pt 71.7(3) ?
C1 C2 Pt 97.0(4) ?
C2 C3 C4 106.8(5) ?
C2 C3 Pt 71.4(4) ?
C4 C3 Pt 97.5(3) ?
C3 C4 C7 100.1(5) ?
C3 C4 C5 101.2(4) ?
C7 C4 C5 100.5(5) ?
C6 C5 C4 106.9(5) ?
C6 C5 Pt 72.2(3) ?
C4 C5 Pt 96.2(3) ?
C5 C6 C1 106.2(5) ?
C5 C6 Pt 71.6(3) ?
C1 C6 Pt 95.6(3) ?
C4 C7 C1 94.7(4) ?

loop_
_geom_bond_atom_site_label_1
_geom_bond_atom_site_label_2
_geom_bond_site_symmetry_2
_geom_bond_distance
_geom_bond_publ_flag
Pt C2 . 2.191(6) y
Pt C3 . 2.195(6) y
Pt C5 . 2.210(5) y
Pt C6 . 2.218(5) y
Pt Cl1 . 2.245(2) y
Pt C2A . 2.294(2) y
C1 C2 . 1.535(9) ?
C1 C7 . 1.537(9) ?
C1 C6 . 1.543(8) ?
C2 C3 . 1.387(9) ?
C3 C4 . 1.518(9) ?
C4 C7 . 1.522(8) ?
C4 C5 . 1.539(8) ?
C5 C6 . 1.373(8) ?

loop_
_geom_torsion_atom_site_label_1
_geom_torsion_atom_site_label_2
_geom_torsion_atom_site_label_3
_geom_torsion_atom_site_label_4
_geom_torsion
C7 C1 C2 C3 -33.9(6)
C6 C1 C2 C3 68.6(6)
C7 C1 C2 Pt -106.9(4)
C6 C1 C2 Pt -4.3(5)
C5 Pt C2 C3 -65.1(4)
C6 Pt C2 C3 -101.4(4)
Cl1 Pt C2 C3 94.9(3)
Cl2 Pt C2 C3 -153.5(4)
C3 Pt C2 C1 104.6(5)
C5 Pt C2 C1 39.5(4)
C6 Pt C2 C1 3.2(4)
Cl1 Pt C2 C1 -160.5(3)
Cl2 Pt C2 C1 -48.8(7)
C1 C2 C3 C4 0.2(6)
Pt C2 C3 C4 92.4(4)
C1 C2 C3 Pt -92.2(4)
C5 Pt C3 C2 102.4(4)
C6 Pt C3 C2 66.3(4)
Cl1 Pt C3 C2 -92.8(3)
Cl2 Pt C3 C2 156.9(4)
C2 Pt C3 C4 -105.3(5)
C5 Pt C3 C4 -2.9(3)
C6 Pt C3 C4 -39.0(4)
Cl1 Pt C3 C4 161.9(3)
Cl2 Pt C3 C4 51.6(7)
C2 C3 C4 C7 34.0(6)
Pt C3 C4 C7 106.8(4)
C2 C3 C4 C5 -68.9(6)
Pt C3 C4 C5 3.8(4)
C3 C4 C5 C6 69.5(6)
C7 C4 C5 C6 -33.2(6)
C3 C4 C5 Pt -3.8(4)
C7 C4 C5 Pt -106.5(4)
C2 Pt C5 C6 -66.0(3)
C3 Pt C5 C6 -102.9(4)
Cl1 Pt C5 C6 -152.7(4)
Cl2 Pt C5 C6 94.8(3)
C2 Pt C5 C4 39.8(4)
C3 Pt C5 C4 2.9(3)
C6 Pt C5 C4 105.8(5)
Cl1 Pt C5 C4 -47.0(7)
Cl2 Pt C5 C4 -159.4(3)
C4 C5 C6 C1 -0.6(6)
Pt C5 C6 C1 90.6(4)
C4 C5 C6 Pt -91.2(4)
C2 C1 C6 C5 -68.2(6)
C7 C1 C6 C5 33.8(6)
C2 C1 C6 Pt 4.3(5)
C7 C1 C6 Pt 106.3(4)
C2 Pt C6 C5 102.0(4)
C3 Pt C6 C5 64.9(4)
Cl1 Pt C6 C5 153.8(4)
Cl2 Pt C6 C5 -93.1(3)
C2 Pt C6 C1 -3.2(4)
C3 Pt C6 C1 -40.3(4)
C5 Pt C6 C1 -105.2(5)
Cl1 Pt C6 C1 48.6(6)
Cl2 Pt C6 C1 161.7(3)
C3 C4 C7 C1 -52.4(5)
C5 C4 C7 C1 51.2(5)
C2 C1 C7 C4 52.2(5)
C6 C1 C7 C4 -51.5(5)
